data_2104625
loop_
_publ_author_name
'Drebushchak, Tatiana N.'
'Chesalov, Yury A.'
'Boldyreva, Elena V.'

_publ_section_title
;
 A conformational polymorphic transition in the high-temperature
 \e-form of chlorpropamide on cooling: a new \e'-form
;
_journal_issue 6
_journal_name_full 'Acta Crystallographica Section B'
_journal_page_first 770
_journal_page_last 781
_journal_paper_doi 10.1107/S010876810903290X
_journal_volume 65
_journal_year 2009
_chemical_formula_moiety 'C10 H13 Cl N2 O3 S'
_chemical_formula_sum 'C10 H13 Cl N2 O3 S'
_chemical_formula_weight 276.73
_chemical_melting_point 'Kinetic phase transition'
_chemical_name_common 'chlorpropamide, \e`-form'
_chemical_name_systematic
;
 4-chloro-N-((propylaminocarbonyl)benzenesulfonamide
;
_space_group_IT_number 33
_symmetry_cell_setting orthorhombic
_symmetry_space_group_name_Hall 'P 2c -2n'
_symmetry_space_group_name_H-M 'P n a 21'
_atom_sites_solution_hydrogens geom
_atom_sites_solution_primary direct
_atom_sites_solution_secondary difmap
_audit_creation_method SHELXL-97
_cell_angle_alpha 90.00
_cell_angle_beta 90.00
_cell_angle_gamma 90.00
_cell_formula_units_Z 4
_cell_length_a 26.455(4)
_cell_length_b 5.1924(9)
_cell_length_c 9.1219(11)
_cell_measurement_reflns_used 1165
_cell_measurement_temperature 200(2)
_cell_measurement_theta_max 29.1309
_cell_measurement_theta_min 3.0707
_cell_volume 1253.0(3)
_computing_cell_refinement 'CrysAlis RED (Oxford Diffraction, 2008)'
_computing_data_collection 'CrysAlis CCD (Oxford Diffraction, 2008)'
_computing_data_reduction 'CrysAlis RED'
_computing_structure_refinement 'SHELXL-97 (Sheldrick, 2008)'
_computing_structure_solution 'SHELXS-97 (Sheldrick, 2008)'
_diffrn_ambient_temperature 200(2)
_diffrn_detector_area_resol_mean 10.3457
_diffrn_measured_fraction_theta_full 0.997
_diffrn_measured_fraction_theta_max 0.997
_diffrn_measurement_device_type 'Oxford Diffraction KM4 CCD'
_diffrn_measurement_method '\w scans'
_diffrn_radiation_monochromator graphite
_diffrn_radiation_source 'Enhance (Mo) X-ray Source'
_diffrn_radiation_type MoK\a
_diffrn_radiation_wavelength 0.71073
_diffrn_reflns_av_R_equivalents 0.1097
_diffrn_reflns_av_sigmaI/netI 0.1224
_diffrn_reflns_limit_h_max 31
_diffrn_reflns_limit_h_min -24
_diffrn_reflns_limit_k_max 6
_diffrn_reflns_limit_k_min -6
_diffrn_reflns_limit_l_max 10
_diffrn_reflns_limit_l_min -10
_diffrn_reflns_number 4998
_diffrn_reflns_theta_full 25.02
_diffrn_reflns_theta_max 25.02
_diffrn_reflns_theta_min 3.08
_exptl_absorpt_coefficient_mu 0.469
_exptl_absorpt_correction_T_max 0.9861
_exptl_absorpt_correction_T_min 0.8077
_exptl_absorpt_correction_type multi-scan
_exptl_absorpt_process_details
;
CrysAlis RED (Oxford Diffraction, 2008)
;
_exptl_crystal_colour colourless
_exptl_crystal_density_diffrn 1.467
_exptl_crystal_density_method 'not measured'
_exptl_crystal_description plate
_exptl_crystal_F_000 576
_exptl_crystal_size_max 0.40
_exptl_crystal_size_mid 0.15
_exptl_crystal_size_min 0.03
_refine_diff_density_max 0.438
_refine_diff_density_min -0.251
_refine_ls_abs_structure_details 'Merged equivalents'
_refine_ls_extinction_method none
_refine_ls_goodness_of_fit_ref 0.902
_refine_ls_hydrogen_treatment constr
_refine_ls_matrix_type full
_refine_ls_number_parameters 155
_refine_ls_number_reflns 1181
_refine_ls_number_restraints 1
_refine_ls_restrained_S_all 0.902
_refine_ls_R_factor_all 0.1103
_refine_ls_R_factor_gt 0.0542
_refine_ls_shift/su_max 0.000
_refine_ls_shift/su_mean 0.000
_refine_ls_structure_factor_coef Fsqd
_refine_ls_weighting_details 'calc w=1/[\s^2^(Fo^2^)+(0.0641P)^2^+0.0000P] where P=(Fo^2^+2Fc^2^)/3'
_refine_ls_weighting_scheme calc
_refine_ls_wR_factor_gt 0.1186
_refine_ls_wR_factor_ref 0.1274
_reflns_number_gt 630
_reflns_number_total 1181
_reflns_threshold_expression >2sigma(I)
_cod_data_source_file gp5033.cif
_cod_data_source_block enewcpa200
_cod_database_code 2104625
_cod_database_fobs_code 2104625

loop_
_symmetry_equiv_pos_as_xyz
'x, y, z'
'-x, -y, z+1/2'
'-x+1/2, y+1/2, z+1/2'
'x+1/2, -y+1/2, z'

loop_
_atom_site_type_symbol
_atom_site_label
_atom_site_fract_x
_atom_site_fract_y
_atom_site_fract_z
_atom_site_U_iso_or_equiv
_atom_site_adp_type
_atom_site_calc_flag
_atom_site_refinement_flags
_atom_site_occupancy
_atom_site_disorder_assembly
_atom_site_disorder_group
C C1 0.2937(3) 1.2672(18) 0.2626(10) 0.046(2) Uani d . 1 . .
C C2 0.2978(4) 1.111(2) 0.1444(10) 0.052(3) Uani d . 1 . .
H H2 0.2733 1.1162 0.0684 0.063 Uiso calc R 1 . .
C C3 0.3372(3) 0.948(2) 0.1366(9) 0.045(3) Uani d . 1 . .
H H3 0.3416 0.8465 0.0509 0.055 Uiso calc R 1 . .
C C4 0.3718(3) 0.9248(15) 0.2509(11) 0.037(2) Uani d . 1 . .
C C5 0.3670(3) 1.0872(17) 0.3724(10) 0.041(2) Uani d . 1 . .
H H5 0.3914 1.0846 0.4487 0.049 Uiso calc R 1 . .
C C6 0.3272(3) 1.2468(19) 0.3789(9) 0.049(3) Uani d . 1 . .
H H6 0.3218 1.3474 0.4645 0.058 Uiso calc R 1 . .
C C7 0.4984(3) 1.0641(14) 0.2539(12) 0.035(2) Uani d . 1 . .
C C8 0.5601(3) 1.4116(16) 0.2305(11) 0.041(2) Uani d . 1 . .
H H8A 0.5468 1.4587 0.3283 0.049 Uiso calc R 1 . .
H H8B 0.5574 1.5658 0.1672 0.049 Uiso calc R 1 . .
C C9 0.6141(3) 1.3446(15) 0.2459(12) 0.041(2) Uani d . 1 . .
H H9A 0.6268 1.2830 0.1501 0.049 Uiso calc R 1 . .
H H9B 0.6172 1.2008 0.3166 0.049 Uiso calc R 1 . .
C C10 0.6464(3) 1.5612(18) 0.2963(12) 0.056(3) Uani d . 1 . .
H H10A 0.6350 1.6196 0.3929 0.085 Uiso calc R 1 . .
H H10B 0.6441 1.7037 0.2262 0.085 Uiso calc R 1 . .
H H10C 0.6816 1.5031 0.3030 0.085 Uiso calc R 1 . .
O O1 0.4128(2) 0.5334(12) 0.1233(6) 0.0484(18) Uani d . 1 . .
O O2 0.4348(2) 0.6261(12) 0.3815(6) 0.0472(17) Uani d . 1 . .
O O3 0.4948(2) 1.0803(11) 0.3883(6) 0.0437(16) Uani d . 1 . .
S S1 0.42358(8) 0.7142(4) 0.2372(2) 0.0385(6) Uani d . 1 . .
Cl Cl1 0.24388(9) 1.4871(5) 0.2703(3) 0.0635(8) Uani d . 1 . .
N N1 0.4700(2) 0.8843(15) 0.1740(8) 0.0410(19) Uani d . 1 . .
H H1N 0.4782 0.8619 0.0814 0.049 Uiso calc R 1 . .
N N2 0.5282(3) 1.2106(14) 0.1695(8) 0.041(2) Uani d . 1 . .
H H2N 0.5285 1.1843 0.0742 0.049 Uiso calc R 1 . .

loop_
_atom_site_aniso_label
_atom_site_aniso_U_11
_atom_site_aniso_U_22
_atom_site_aniso_U_33
_atom_site_aniso_U_12
_atom_site_aniso_U_13
_atom_site_aniso_U_23
C1 0.030(5) 0.071(7) 0.036(6) 0.000(5) 0.012(5) -0.001(7)
C2 0.045(6) 0.076(8) 0.036(6) 0.006(6) 0.000(5) -0.005(6)
C3 0.039(6) 0.071(8) 0.026(5) -0.001(6) -0.001(4) -0.003(5)
C4 0.023(4) 0.049(6) 0.039(5) -0.012(4) 0.007(5) 0.011(6)
C5 0.045(6) 0.040(6) 0.037(5) 0.004(5) -0.002(5) 0.001(5)
C6 0.050(6) 0.069(7) 0.027(5) 0.002(6) 0.009(5) -0.017(6)
C7 0.022(4) 0.027(5) 0.056(6) 0.004(4) -0.005(5) -0.002(6)
C8 0.042(5) 0.038(5) 0.044(6) -0.009(4) 0.003(5) 0.001(6)
C9 0.038(5) 0.041(5) 0.042(5) -0.001(4) -0.004(5) 0.001(6)
C10 0.049(5) 0.063(7) 0.056(6) -0.014(5) 0.005(5) -0.014(6)
O1 0.061(4) 0.036(4) 0.048(4) -0.001(3) 0.001(3) -0.009(4)
O2 0.065(4) 0.042(4) 0.035(3) -0.008(3) -0.005(3) 0.000(3)
O3 0.058(4) 0.053(4) 0.021(3) -0.008(3) -0.001(3) -0.006(3)
S1 0.0420(12) 0.0378(13) 0.0357(12) -0.0038(11) -0.0033(14) -0.0033(15)
Cl1 0.0522(14) 0.0721(16) 0.0662(17) 0.0173(14) 0.0041(15) 0.0008(17)
N1 0.029(4) 0.064(5) 0.030(4) -0.008(4) 0.002(3) -0.010(4)
N2 0.039(4) 0.050(5) 0.034(4) -0.006(4) 0.006(4) -0.003(4)

loop_
_atom_type_symbol
_atom_type_description
_atom_type_scat_dispersion_real
_atom_type_scat_dispersion_imag
_atom_type_scat_source
C C 0.0033 0.0000 'International Tables Vol C Tables 4.2.6.8 and 6.1.1.4'
H H 0.0000 0.0000 'International Tables Vol C Tables 4.2.6.8 and 6.1.1.4'
O O 0.0106 0.0000 'International Tables Vol C Tables 4.2.6.8 and 6.1.1.4'
S S 0.1246 0.0000 'International Tables Vol C Tables 4.2.6.8 and 6.1.1.4'
Cl Cl 0.1484 0.0000 'International Tables Vol C Tables 4.2.6.8 and 6.1.1.4'
N N 0.0061 0.0000 'International Tables Vol C Tables 4.2.6.8 and 6.1.1.4'

loop_
_geom_angle_atom_site_label_1
_geom_angle_atom_site_label_2
_geom_angle_atom_site_label_3
_geom_angle_site_symmetry_1
_geom_angle_site_symmetry_3
_geom_angle
_geom_angle_publ_flag
C2 C1 C6 . . 120.9(9) ?
C2 C1 Cl1 . . 119.0(8) ?
C6 C1 Cl1 . . 120.1(7) ?
C3 C2 C1 . . 118.8(9) ?
C3 C2 H2 . . 120.6 ?
C1 C2 H2 . . 120.6 ?
C2 C3 C4 . . 121.6(9) ?
C2 C3 H3 . . 119.2 ?
C4 C3 H3 . . 119.2 ?
C3 C4 C5 . . 118.8(8) ?
C3 C4 S1 . . 120.8(8) ?
C5 C4 S1 . . 120.1(7) ?
C6 C5 C4 . . 118.6(9) ?
C6 C5 H5 . . 120.7 ?
C4 C5 H5 . . 120.7 ?
C5 C6 C1 . . 121.0(9) ?
C5 C6 H6 . . 119.5 ?
C1 C6 H6 . . 119.5 ?
O3 C7 N2 . . 125.4(8) ?
O3 C7 N1 . . 121.4(8) ?
N2 C7 N1 . . 113.2(9) ?
N2 C8 C9 . . 115.4(7) ?
N2 C8 H8A . . 108.4 ?
C9 C8 H8A . . 108.4 ?
N2 C8 H8B . . 108.4 ?
C9 C8 H8B . . 108.4 ?
H8A C8 H8B . . 107.5 ?
C8 C9 C10 . . 114.1(7) ?
C8 C9 H9A . . 108.7 ?
C10 C9 H9A . . 108.7 ?
C8 C9 H9B . . 108.7 ?
C10 C9 H9B . . 108.7 ?
H9A C9 H9B . . 107.6 ?
C9 C10 H10A . . 109.5 ?
C9 C10 H10B . . 109.5 ?
H10A C10 H10B . . 109.5 ?
C9 C10 H10C . . 109.5 ?
H10A C10 H10C . . 109.5 ?
H10B C10 H10C . . 109.5 ?
O2 S1 O1 . . 120.2(4) ?
O2 S1 N1 . . 110.2(4) ?
O1 S1 N1 . . 104.5(4) ?
O2 S1 C4 . . 107.3(4) ?
O1 S1 C4 . . 107.7(4) ?
N1 S1 C4 . . 106.1(4) ?
C7 N1 S1 . . 125.7(6) ?
C7 N1 H1N . . 117.1 ?
S1 N1 H1N . . 117.1 ?
C7 N2 C8 . . 122.0(8) ?
C7 N2 H2N . . 119.0 ?
C8 N2 H2N . . 119.0 ?

loop_
_geom_bond_atom_site_label_1
_geom_bond_atom_site_label_2
_geom_bond_site_symmetry_2
_geom_bond_distance
_geom_bond_publ_flag
C1 C2 . 1.354(14) ?
C1 C6 . 1.385(12) ?
C1 Cl1 . 1.746(9) ?
C2 C3 . 1.345(12) ?
C2 H2 . 0.9500 ?
C3 C4 . 1.392(12) ?
C3 H3 . 0.9500 ?
C4 C5 . 1.398(13) ?
C4 S1 . 1.758(8) ?
C5 C6 . 1.342(11) ?
C5 H5 . 0.9500 ?
C6 H6 . 0.9500 ?
C7 O3 . 1.232(12) ?
C7 N2 . 1.339(10) ?
C7 N1 . 1.402(10) ?
C8 N2 . 1.453(10) ?
C8 C9 . 1.476(10) ?
C8 H8A . 0.9900 ?
C8 H8B . 0.9900 ?
C9 C10 . 1.486(11) ?
C9 H9A . 0.9900 ?
C9 H9B . 0.9900 ?
C10 H10A . 0.9800 ?
C10 H10B . 0.9800 ?
C10 H10C . 0.9800 ?
O1 S1 . 1.430(6) ?
O2 S1 . 1.425(6) ?
S1 N1 . 1.619(7) ?
N1 H1N . 0.8800 ?
N2 H2N . 0.8800 ?

loop_
_geom_hbond_atom_site_label_D
_geom_hbond_atom_site_label_H
_geom_hbond_atom_site_label_A
_geom_hbond_site_symmetry_A
_geom_hbond_distance_DH
_geom_hbond_distance_HA
_geom_hbond_distance_DA
_geom_hbond_angle_DHA
N1 H1N O3 2_674 0.88 1.92 2.774(9) 161.7
N2 H2N O2 2_674 0.88 2.24 2.928(10) 135.4
N2 H2N O3 2_674 0.88 2.27 3.038(9) 146.2
C10 H10A O1 2_675 0.98 2.58 3.404(11) 142.2
C2 H2 Cl1 3_544 0.95 2.84 3.643(10) 143.3

loop_
_geom_torsion_atom_site_label_1
_geom_torsion_atom_site_label_2
_geom_torsion_atom_site_label_3
_geom_torsion_atom_site_label_4
_geom_torsion_site_symmetry_1
_geom_torsion_site_symmetry_2
_geom_torsion_site_symmetry_3
_geom_torsion_site_symmetry_4
_geom_torsion
_geom_torsion_publ_flag
C6 C1 C2 C3 . . . . -5.0(15) ?
Cl1 C1 C2 C3 . . . . 177.7(7) ?
C1 C2 C3 C4 . . . . 4.4(14) ?
C2 C3 C4 C5 . . . . -4.2(13) ?
C2 C3 C4 S1 . . . . -179.0(7) ?
C3 C4 C5 C6 . . . . 4.7(13) ?
S1 C4 C5 C6 . . . . 179.5(7) ?
C4 C5 C6 C1 . . . . -5.4(13) ?
C2 C1 C6 C5 . . . . 5.7(14) ?
Cl1 C1 C6 C5 . . . . -177.1(7) ?
N2 C8 C9 C10 . . . . 175.0(8) ?
C3 C4 S1 O2 . . . . -149.3(7) ?
C5 C4 S1 O2 . . . . 36.0(8) ?
C3 C4 S1 O1 . . . . -18.7(8) ?
C5 C4 S1 O1 . . . . 166.6(6) ?
C3 C4 S1 N1 . . . . 92.9(7) ?
C5 C4 S1 N1 . . . . -81.9(7) ?
O3 C7 N1 S1 . . . . 11.0(11) ?
N2 C7 N1 S1 . . . . -168.5(5) ?
O2 S1 N1 C7 . . . . -40.4(8) ?
O1 S1 N1 C7 . . . . -170.9(6) ?
C4 S1 N1 C7 . . . . 75.4(8) ?
O3 C7 N2 C8 . . . . -0.5(12) ?
N1 C7 N2 C8 . . . . 179.1(6) ?
C9 C8 N2 C7 . . . . 101.5(10) ?

loop_
_cod_related_entry_id
_cod_related_entry_database
_cod_related_entry_code
1 ChemSpider 2626
